data_2219914
loop_
_publ_author_name
'Harvey, Miguel Angel'
'Baggio, Sergio'
'Garland, Mar\'ia Teresa'
'Baggio, Ricardo'

_publ_section_title
Di-\m-acetato-\k^3^<i>O</i>,<i>O</i>':<i>O</i>;\k^3^<i>O</i>:<i>O</i>,<i>O</i>'-bis[(acetato-\k^2^<i>O</i>,<i>O</i>')(1,10-phenanthroline-\k^2^<i>N</i>,<i>N</i>')cadmium(II)]
_journal_coeditor_code KJ2097
_journal_issue 11
_journal_name_full 'Acta Crystallographica Section E'
_journal_page_first m1450
_journal_paper_doi 10.1107/S1600536808029462
_journal_volume 64
_journal_year 2008
_chemical_formula_iupac '[Cd2 (C2 H3 O2)4 (C12 H8 N2)2]'
_chemical_formula_moiety 'C32 H28 Cd2 N4 O8'
_chemical_formula_sum 'C32 H28 Cd2 N4 O8'
_chemical_formula_weight 821.40
_chemical_name_systematic
;
Di-\m-acetato-
\k^3^<i>O</i>,<i>O</i>':<i>O</i>;\k^3^<i>O</i>:<i>O</i>,<i>O</i>'-
bis[(acetato-\k^2^<i>O</i>,<i>O</i>')(1,10-phenanthroline-
\k^2^<i>N</i>,<i>N</i>')cadmium(II)]
;
_space_group_IT_number 61
_symmetry_cell_setting orthorhombic
_symmetry_space_group_name_Hall '-P 2ac 2ab'
_symmetry_space_group_name_H-M 'P b c a'
_atom_sites_solution_hydrogens geom
_atom_sites_solution_primary direct
_atom_sites_solution_secondary difmap
_audit_creation_method SHELXL-97
_cell_angle_alpha 90.00
_cell_angle_beta 90.00
_cell_angle_gamma 90.00
_cell_formula_units_Z 4
_cell_length_a 8.4422(7)
_cell_length_b 15.6384(13)
_cell_length_c 22.2195(18)
_cell_measurement_reflns_used 11288
_cell_measurement_temperature 150(2)
_cell_measurement_theta_max 27.76
_cell_measurement_theta_min 2.65
_cell_volume 2933.5(4)
_computing_cell_refinement 'SAINT (Bruker, 2001)'
_computing_data_collection 'SMART (Bruker, 2001)'
_computing_data_reduction 'SAINT (Bruker, 2001)'
_computing_molecular_graphics 'SHELXTL (Sheldrick, 2008)'
_computing_publication_material 'SHELXTL (Sheldrick, 2008) and PLATON (Spek, 2003)'
_computing_structure_refinement 'SHELXL97 (Sheldrick, 2008)'
_computing_structure_solution 'SHELXS97 (Sheldrick, 2008)'
_diffrn_ambient_temperature 170(2)
_diffrn_measured_fraction_theta_full 1.000
_diffrn_measured_fraction_theta_max 0.951
_diffrn_measurement_device_type 'Bruker SMART CCD area-detector'
_diffrn_measurement_method '\f and \w scans'
_diffrn_radiation_monochromator graphite
_diffrn_radiation_source 'fine-focus sealed tube'
_diffrn_radiation_type MoK\a
_diffrn_radiation_wavelength 0.71073
_diffrn_reflns_av_R_equivalents 0.0197
_diffrn_reflns_av_sigmaI/netI 0.0125
_diffrn_reflns_limit_h_max 11
_diffrn_reflns_limit_h_min -10
_diffrn_reflns_limit_k_max 20
_diffrn_reflns_limit_k_min -19
_diffrn_reflns_limit_l_max 27
_diffrn_reflns_limit_l_min -28
_diffrn_reflns_number 22676
_diffrn_reflns_theta_full 26.00
_diffrn_reflns_theta_max 27.89
_diffrn_reflns_theta_min 1.83
_diffrn_standards_decay_% 0
_diffrn_standards_number 0
_exptl_absorpt_coefficient_mu 1.511
_exptl_absorpt_correction_T_max 0.74
_exptl_absorpt_correction_T_min 0.50
_exptl_absorpt_correction_type multi-scan
_exptl_absorpt_process_details '(SADABS; Sheldrick, 2001)'
_exptl_crystal_colour colourless
_exptl_crystal_density_diffrn 1.860
_exptl_crystal_density_method 'not measured'
_exptl_crystal_description block
_exptl_crystal_F_000 1632
_exptl_crystal_size_max 0.50
_exptl_crystal_size_mid 0.40
_exptl_crystal_size_min 0.20
_refine_diff_density_max 1.578
_refine_diff_density_min -0.401
_refine_ls_extinction_method none
_refine_ls_goodness_of_fit_ref 1.060
_refine_ls_hydrogen_treatment constr
_refine_ls_matrix_type full
_refine_ls_number_parameters 210
_refine_ls_number_reflns 3331
_refine_ls_number_restraints 0
_refine_ls_restrained_S_all 1.060
_refine_ls_R_factor_all 0.0263
_refine_ls_R_factor_gt 0.0240
_refine_ls_shift/su_max 0.003
_refine_ls_shift/su_mean 0.000
_refine_ls_structure_factor_coef Fsqd
_refine_ls_weighting_details 'calc w=1/[\s^2^(Fo^2^)+(0.0401P)^2^+1.4472P] where P=(Fo^2^+2Fc^2^)/3'
_refine_ls_weighting_scheme calc
_refine_ls_wR_factor_gt 0.0623
_refine_ls_wR_factor_ref 0.0640
_reflns_number_gt 3062
_reflns_number_total 3331
_reflns_threshold_expression I>2\s(I)
_cod_data_source_file kj2097.cif
_cod_data_source_block I
_cod_original_sg_symbol_Hall ' -P 2ac 2ab '
_cod_original_sg_symbol_H-M ' P b c a '
_cod_database_code 2219914
_cod_database_fobs_code 2219914

loop_
_symmetry_equiv_pos_as_xyz
'x, y, z'
'-x+1/2, -y, z+1/2'
'-x, y+1/2, -z+1/2'
'x+1/2, -y+1/2, -z'
'-x, -y, -z'
'x-1/2, y, -z-1/2'
'x, -y-1/2, z-1/2'
'-x-1/2, y-1/2, z'

loop_
_atom_site_type_symbol
_atom_site_label
_atom_site_fract_x
_atom_site_fract_y
_atom_site_fract_z
_atom_site_U_iso_or_equiv
_atom_site_adp_type
_atom_site_calc_flag
_atom_site_refinement_flags
_atom_site_occupancy
Cd Cd1 1.020491(17) 0.537614(8) 0.417981(6) 0.01764(7) Uani d . 1
N N1 0.88137(18) 0.41531(9) 0.38716(7) 0.0202(3) Uani d . 1
N N2 1.02282(19) 0.52821(10) 0.31067(8) 0.0216(4) Uani d . 1
C C1 0.8037(2) 0.36453(13) 0.42461(9) 0.0235(4) Uani d . 1
H H1 0.8129 0.3746 0.4666 0.028 Uiso calc R 1
C C2 0.7084(2) 0.29656(12) 0.40510(9) 0.0254(4) Uani d . 1
H H2 0.6519 0.2626 0.4333 0.030 Uiso calc R 1
C C3 0.6983(2) 0.28003(12) 0.34466(9) 0.0262(4) Uani d . 1
H H3 0.6364 0.2334 0.3305 0.031 Uiso calc R 1
C C4 0.7800(2) 0.33252(12) 0.30367(9) 0.0239(4) Uani d . 1
C C5 0.7738(2) 0.32032(14) 0.23972(9) 0.0302(4) Uani d . 1
H H5 0.7160 0.2734 0.2238 0.036 Uiso calc R 1
C C6 0.8487(3) 0.37424(14) 0.20153(9) 0.0312(5) Uani d . 1
H H6 0.8441 0.3641 0.1594 0.037 Uiso calc R 1
C C7 0.9354(2) 0.44695(13) 0.22400(9) 0.0256(4) Uani d . 1
C C8 1.0118(2) 0.50644(16) 0.18593(10) 0.0294(5) Uani d . 1
H H8 1.0089 0.4993 0.1435 0.035 Uiso calc R 1
C C9 1.0896(3) 0.57412(14) 0.21075(9) 0.0308(4) Uani d . 1
H H9 1.1416 0.6147 0.1858 0.037 Uiso calc R 1
C C10 1.0919(2) 0.58316(13) 0.27331(9) 0.0273(4) Uani d . 1
H H10 1.1455 0.6310 0.2900 0.033 Uiso calc R 1
C C11 0.9455(2) 0.46042(11) 0.28630(9) 0.0209(4) Uani d . 1
C C12 0.8686(2) 0.40117(11) 0.32713(8) 0.0199(4) Uani d . 1
C C13 1.2479(2) 0.66285(12) 0.41072(8) 0.0207(4) Uani d . 1
C C23 1.3877(3) 0.72303(14) 0.40927(9) 0.0286(4) Uani d . 1
H H23A 1.3759 0.7629 0.3755 0.043 Uiso calc R 1
H H23B 1.4855 0.6901 0.4043 0.043 Uiso calc R 1
H H23C 1.3923 0.7552 0.4471 0.043 Uiso calc R 1
O O13 1.27330(18) 0.58473(9) 0.42176(6) 0.0282(3) Uani d . 1
O O23 1.11146(17) 0.69086(10) 0.40168(8) 0.0354(3) Uani d . 1
C C14 0.7547(2) 0.58393(11) 0.48087(8) 0.0192(3) Uani d . 1
C C24 0.6115(2) 0.59980(13) 0.51958(9) 0.0252(4) Uani d . 1
H H24A 0.6170 0.6576 0.5365 0.038 Uiso calc R 1
H H24B 0.6088 0.5579 0.5523 0.038 Uiso calc R 1
H H24C 0.5155 0.5943 0.4951 0.038 Uiso calc R 1
O O14 0.88527(15) 0.56447(8) 0.50710(6) 0.0229(3) Uani d . 1
O O24 0.74741(18) 0.59082(9) 0.42510(6) 0.0247(3) Uani d . 1

loop_
_atom_site_aniso_label
_atom_site_aniso_U_11
_atom_site_aniso_U_22
_atom_site_aniso_U_33
_atom_site_aniso_U_12
_atom_site_aniso_U_13
_atom_site_aniso_U_23
Cd1 0.01769(10) 0.01872(10) 0.01652(10) -0.00151(4) -0.00046(4) -0.00019(4)
N1 0.0207(7) 0.0190(7) 0.0210(7) 0.0005(6) -0.0011(6) -0.0009(6)
N2 0.0212(9) 0.0241(8) 0.0196(8) -0.0004(6) 0.0005(6) -0.0009(6)
C1 0.0231(10) 0.0235(10) 0.0238(9) 0.0010(8) -0.0003(7) 0.0000(7)
C2 0.0223(9) 0.0189(9) 0.0350(10) -0.0002(7) 0.0037(8) 0.0016(8)
C3 0.0209(9) 0.0206(9) 0.0372(11) -0.0006(7) -0.0017(8) -0.0047(8)
C4 0.0205(9) 0.0224(9) 0.0290(10) 0.0038(7) -0.0037(7) -0.0060(7)
C5 0.0285(10) 0.0310(11) 0.0310(10) -0.0005(8) -0.0076(8) -0.0124(9)
C6 0.0326(11) 0.0398(12) 0.0213(9) 0.0053(9) -0.0055(8) -0.0101(8)
C7 0.0231(10) 0.0318(10) 0.0220(9) 0.0070(8) -0.0013(8) -0.0021(8)
C8 0.0299(11) 0.0401(13) 0.0180(9) 0.0071(9) 0.0009(7) 0.0013(9)
C9 0.0321(11) 0.0364(12) 0.0240(10) 0.0012(9) 0.0056(8) 0.0074(8)
C10 0.0273(10) 0.0292(10) 0.0255(10) -0.0034(8) 0.0028(8) 0.0029(8)
C11 0.0168(9) 0.0213(9) 0.0248(10) 0.0044(7) -0.0034(8) -0.0024(7)
C12 0.0169(8) 0.0213(9) 0.0217(9) 0.0032(7) -0.0018(7) -0.0028(7)
C13 0.0198(9) 0.0245(10) 0.0179(8) -0.0030(8) 0.0003(7) -0.0008(7)
C23 0.0239(10) 0.0263(10) 0.0355(11) -0.0050(8) -0.0032(8) 0.0055(8)
O13 0.0225(7) 0.0234(7) 0.0387(8) -0.0037(6) -0.0055(6) 0.0065(6)
O23 0.0200(7) 0.0277(8) 0.0584(10) 0.0019(6) -0.0047(7) -0.0034(7)
C14 0.0204(8) 0.0138(8) 0.0233(9) -0.0002(6) -0.0008(7) 0.0005(7)
C24 0.0228(9) 0.0286(10) 0.0243(9) 0.0047(8) 0.0014(7) 0.0004(8)
O14 0.0195(6) 0.0261(7) 0.0229(6) 0.0029(5) -0.0011(5) 0.0022(5)
O24 0.0248(7) 0.0291(7) 0.0201(6) 0.0023(6) -0.0005(5) 0.0011(5)

loop_
_atom_type_symbol
_atom_type_description
_atom_type_scat_dispersion_real
_atom_type_scat_dispersion_imag
_atom_type_scat_source
C C 0.0033 0.0016 'International Tables Vol C Tables 4.2.6.8 and 6.1.1.4'
H H 0.0000 0.0000 'International Tables Vol C Tables 4.2.6.8 and 6.1.1.4'
N N 0.0061 0.0033 'International Tables Vol C Tables 4.2.6.8 and 6.1.1.4'
O O 0.0106 0.0060 'International Tables Vol C Tables 4.2.6.8 and 6.1.1.4'
Cd Cd -0.8075 1.2024 'International Tables Vol C Tables 4.2.6.8 and 6.1.1.4'

loop_
_geom_angle_atom_site_label_1
_geom_angle_atom_site_label_2
_geom_angle_atom_site_label_3
_geom_angle_site_symmetry_1
_geom_angle_site_symmetry_3
_geom_angle
O13 Cd1 O14 . . 111.92(5)
O13 Cd1 N1 . . 138.54(5)
O14 Cd1 N1 . . 98.64(5)
O13 Cd1 N2 . . 92.83(5)
O14 Cd1 N2 . . 149.95(5)
N1 Cd1 N2 . . 70.28(5)
O13 Cd1 O14 . 5_766 83.11(5)
O14 Cd1 O14 . 5_766 72.37(5)
N1 Cd1 O14 . 5_766 80.16(5)
N2 Cd1 O14 . 5_766 129.64(5)
O13 Cd1 O24 . . 140.70(6)
O14 Cd1 O24 . . 54.75(4)
N1 Cd1 O24 . . 79.93(5)
N2 Cd1 O24 . . 95.33(5)
O14 Cd1 O24 5_766 . 118.94(4)
O13 Cd1 O23 . . 54.03(5)
O14 Cd1 O23 . . 95.70(5)
N1 Cd1 O23 . . 151.38(5)
N2 Cd1 O23 . . 85.03(6)
O14 Cd1 O23 5_766 . 127.99(5)
O24 Cd1 O23 . . 88.47(5)
C1 N1 C12 . . 118.75(16)
C1 N1 Cd1 . . 123.59(13)
C12 N1 Cd1 . . 117.36(12)
C10 N2 C11 . . 117.80(18)
C10 N2 Cd1 . . 125.95(13)
C11 N2 Cd1 . . 116.25(13)
N1 C1 C2 . . 123.00(18)
N1 C1 H1 . . 118.5
C2 C1 H1 . . 118.5
C3 C2 C1 . . 118.82(18)
C3 C2 H2 . . 120.6
C1 C2 H2 . . 120.6
C2 C3 C4 . . 119.59(18)
C2 C3 H3 . . 120.2
C4 C3 H3 . . 120.2
C3 C4 C12 . . 117.74(17)
C3 C4 C5 . . 123.09(18)
C12 C4 C5 . . 119.15(18)
C6 C5 C4 . . 121.43(19)
C6 C5 H5 . . 119.3
C4 C5 H5 . . 119.3
C5 C6 C7 . . 120.77(18)
C5 C6 H6 . . 119.6
C7 C6 H6 . . 119.6
C11 C7 C8 . . 117.7(2)
C11 C7 C6 . . 119.41(19)
C8 C7 C6 . . 122.93(19)
C9 C8 C7 . . 119.28(19)
C9 C8 H8 . . 120.4
C7 C8 H8 . . 120.4
C8 C9 C10 . . 119.21(19)
C8 C9 H9 . . 120.4
C10 C9 H9 . . 120.4
N2 C10 C9 . . 123.3(2)
N2 C10 H10 . . 118.3
C9 C10 H10 . . 118.3
N2 C11 C7 . . 122.70(19)
N2 C11 C12 . . 117.68(18)
C7 C11 C12 . . 119.61(17)
N1 C12 C4 . . 122.03(17)
N1 C12 C11 . . 118.39(16)
C4 C12 C11 . . 119.55(17)
O23 C13 O13 . . 121.80(18)
O23 C13 C23 . . 119.94(18)
O13 C13 C23 . . 118.26(18)
O23 C13 Cd1 . . 67.36(11)
O13 C13 Cd1 . . 54.44(10)
C23 C13 Cd1 . . 172.67(14)
C13 C23 H23A . . 109.5
C13 C23 H23B . . 109.5
H23A C23 H23B . . 109.5
C13 C23 H23C . . 109.5
H23A C23 H23C . . 109.5
H23B C23 H23C . . 109.5
C13 O13 Cd1 . . 98.47(12)
C13 O23 Cd1 . . 85.70(12)
O24 C14 O14 . . 120.99(17)
O24 C14 C24 . . 120.98(17)
O14 C14 C24 . . 118.02(16)
O24 C14 Cd1 . . 63.65(10)
O14 C14 Cd1 . . 57.71(9)
C24 C14 Cd1 . . 173.24(13)
C14 C24 H24A . . 109.5
C14 C24 H24B . . 109.5
H24A C24 H24B . . 109.5
C14 C24 H24C . . 109.5
H24A C24 H24C . . 109.5
H24B C24 H24C . . 109.5
C14 O14 Cd1 . . 94.46(10)
C14 O14 Cd1 . 5_766 138.16(11)
Cd1 O14 Cd1 . 5_766 107.63(5)
C14 O24 Cd1 . . 89.32(11)

loop_
_geom_bond_atom_site_label_1
_geom_bond_atom_site_label_2
_geom_bond_site_symmetry_2
_geom_bond_distance
_geom_bond_publ_flag
Cd1 O13 . 2.2594(15) y
Cd1 O14 . 2.3239(13) y
Cd1 N1 . 2.3466(15) y
Cd1 N2 . 2.3890(18) y
Cd1 O14 5_766 2.4398(13) y
Cd1 O24 . 2.4561(15) y
Cd1 O23 . 2.5425(16) y
N1 C1 . 1.324(2) ?
N1 C12 . 1.356(2) ?
N2 C10 . 1.329(3) ?
N2 C11 . 1.358(2) ?
C1 C2 . 1.402(3) ?
C1 H1 . 0.9500 ?
C2 C3 . 1.370(3) ?
C2 H2 . 0.9500 ?
C3 C4 . 1.407(3) ?
C3 H3 . 0.9500 ?
C4 C12 . 1.409(3) ?
C4 C5 . 1.435(3) ?
C5 C6 . 1.353(3) ?
C5 H5 . 0.9500 ?
C6 C7 . 1.442(3) ?
C6 H6 . 0.9500 ?
C7 C11 . 1.403(3) ?
C7 C8 . 1.413(3) ?
C8 C9 . 1.362(3) ?
C8 H8 . 0.9500 ?
C9 C10 . 1.397(3) ?
C9 H9 . 0.9500 ?
C10 H10 . 0.9500 ?
C11 C12 . 1.450(3) ?
C13 O23 . 1.248(2) ?
C13 O13 . 1.265(2) ?
C13 C23 . 1.510(3) ?
C23 H23A . 0.9800 ?
C23 H23B . 0.9800 ?
C23 H23C . 0.9800 ?
C14 O24 . 1.246(2) ?
C14 O14 . 1.283(2) ?
C14 C24 . 1.504(2) ?
C24 H24A . 0.9800 ?
C24 H24B . 0.9800 ?
C24 H24C . 0.9800 ?
O14 Cd1 5_766 2.4398(13) ?

loop_
_geom_hbond_atom_site_label_D
_geom_hbond_atom_site_label_H
_geom_hbond_atom_site_label_A
_geom_hbond_site_symmetry_A
_geom_hbond_distance_DH
_geom_hbond_distance_HA
_geom_hbond_distance_DA
_geom_hbond_angle_DHA
C24 H24B O13 5_766 0.98 2.51 3.313(2) 139
